data_2215824
loop_
_publ_author_name
'Zhou Jiang'
'Jun-Dong Wang'
'Mei-Jin Lin'
'Nai-Sheng Chen'
'Jin-Ling Huang'

_publ_section_title
;
 2,2'-Methylenebis(isoindoline-1,3-dione)
;
_journal_coeditor_code BV2068
_journal_issue 11
_journal_name_full 'Acta Crystallographica Section E'
_journal_page_first o4385
_journal_page_last o4385
_journal_paper_doi 10.1107/S1600536807050738
_journal_volume 63
_journal_year 2007
_chemical_formula_iupac 'C17 H10 N2 O4'
_chemical_formula_moiety 'C17 H10 N2 O4'
_chemical_formula_sum 'C17 H10 N2 O4'
_chemical_formula_weight 306.27
_chemical_melting_point 501.9(3)
_chemical_name_systematic
;
2,2'-Methylenebis(isoindoline-1,3-dione)
;
_space_group_IT_number 2
_symmetry_cell_setting triclinic
_symmetry_space_group_name_Hall '-P 1'
_symmetry_space_group_name_H-M 'P -1'
_atom_sites_solution_hydrogens geom
_atom_sites_solution_primary direct
_atom_sites_solution_secondary difmap
_cell_angle_alpha 104.325(3)
_cell_angle_beta 99.768(4)
_cell_angle_gamma 96.030(3)
_cell_formula_units_Z 2
_cell_length_a 7.6660(9)
_cell_length_b 9.5810(8)
_cell_length_c 10.2780(6)
_cell_measurement_reflns_used 2784
_cell_measurement_temperature 298(2)
_cell_measurement_theta_max 54.58
_cell_measurement_theta_min 5.21
_cell_volume 712.23(11)
_computing_cell_refinement 'RAPID-AUTO (Rigaku, 2006)'
_computing_data_collection 'RAPID-AUTO (Rigaku, 2006)'
_computing_data_reduction 'RAPID-AUTO (Rigaku, 2006)'
_computing_molecular_graphics 'ORTEX (McArdle, 1995)'
_computing_publication_material 'SHELXL97 (Sheldrick,1997)'
_computing_structure_refinement 'SHELXL97 (Sheldrick, 1997)'
_computing_structure_solution 'SHELXS97 (Sheldrick, 1990)'
_diffrn_ambient_temperature 298(2)
_diffrn_detector_area_resol_mean 14.6306
_diffrn_measured_fraction_theta_full 0.975
_diffrn_measured_fraction_theta_max 0.975
_diffrn_measurement_device_type 'Rigaku R-AXIS RAPID imaging plate system'
_diffrn_measurement_method \w
_diffrn_radiation_monochromator 'Graphite Monochromator'
_diffrn_radiation_source 'Rigaku rotating anode generator'
_diffrn_radiation_type 'Mo K\a'
_diffrn_radiation_wavelength 0.71069
_diffrn_reflns_av_R_equivalents 0.0256
_diffrn_reflns_av_sigmaI/netI 0.0186
_diffrn_reflns_limit_h_max 9
_diffrn_reflns_limit_h_min -9
_diffrn_reflns_limit_k_max 12
_diffrn_reflns_limit_k_min 0
_diffrn_reflns_limit_l_max 12
_diffrn_reflns_limit_l_min -13
_diffrn_reflns_number 6295
_diffrn_reflns_theta_full 27.47
_diffrn_reflns_theta_max 27.47
_diffrn_reflns_theta_min 2.22
_exptl_absorpt_coefficient_mu 0.104
_exptl_absorpt_correction_type none
_exptl_crystal_colour colourless
_exptl_crystal_density_diffrn 1.428
_exptl_crystal_density_method 'not measured'
_exptl_crystal_description Prism
_exptl_crystal_F_000 316
_exptl_crystal_size_max 0.80
_exptl_crystal_size_mid 0.21
_exptl_crystal_size_min 0.21
_refine_diff_density_max 0.142
_refine_diff_density_min -0.235
_refine_ls_extinction_method none
_refine_ls_goodness_of_fit_ref 1.052
_refine_ls_hydrogen_treatment refall
_refine_ls_matrix_type full
_refine_ls_number_parameters 248
_refine_ls_number_reflns 3181
_refine_ls_number_restraints 0
_refine_ls_restrained_S_all 1.052
_refine_ls_R_factor_all 0.0583
_refine_ls_R_factor_gt 0.0455
_refine_ls_shift/su_max 0.003
_refine_ls_shift/su_mean 0.000
_refine_ls_structure_factor_coef Fsqd
_refine_ls_weighting_details 'calc w=1/[\s^2^(Fo^2^)+(0.0625P)^2^+0.1105P] where P=(Fo^2^+2Fc^2^)/3'
_refine_ls_weighting_scheme calc
_refine_ls_wR_factor_gt 0.1163
_refine_ls_wR_factor_ref 0.1244
_reflns_number_gt 2604
_reflns_number_total 3181
_reflns_threshold_expression I>2\s(I)
_cod_data_source_file bv2068.cif
_cod_data_source_block I
_cod_depositor_comments
;
The following automatic conversions were performed:

'_chemical_melting_point' value '501.6-502.1' was changed to
'501.9(3)' - the average value was taken and precision was estimated.

Automatic conversion script
Id: cif_fix_values 1646 2011-03-28 12:23:43Z adriana 

The following automatic conversions were performed:

'_chemical_melting_point' value '501.6-502.1' was changed to
'501.9(3)' - the average value was taken and precision was estimated.

Automatic conversion script
Id: cif_fix_values 1715 2011-07-08 13:25:40Z adriana 
;
_cod_database_code 2215824
_cod_database_fobs_code 2215824

loop_
_symmetry_equiv_pos_as_xyz
'x, y, z'
'-x, -y, -z'

loop_
_atom_site_type_symbol
_atom_site_label
_atom_site_fract_x
_atom_site_fract_y
_atom_site_fract_z
_atom_site_U_iso_or_equiv
_atom_site_adp_type
_atom_site_calc_flag
_atom_site_occupancy
N N1 0.22177(16) 0.16328(12) 0.73250(11) 0.0486(3) Uani d 1
N N2 0.11889(15) 0.29986(12) 0.57720(11) 0.0485(3) Uani d 1
O O1 0.2051(2) 0.28638(15) 0.95249(12) 0.0804(4) Uani d 1
O O2 0.30930(14) 0.01722(12) 0.54975(9) 0.0583(3) Uani d 1
O O3 0.02017(17) 0.14751(12) 0.35746(11) 0.0655(3) Uani d 1
O O4 0.24441(19) 0.49922(13) 0.75855(12) 0.0765(4) Uani d 1
H H1 0.557(3) 0.256(2) 1.104(2) 0.084(6) Uiso d 1
H H2 0.833(3) 0.151(2) 1.097(2) 0.104(7) Uiso d 1
H H3 0.877(3) 0.000(2) 0.896(2) 0.091(6) Uiso d 1
H H4 0.662(2) -0.039(2) 0.683(2) 0.073(5) Uiso d 1
H H5 -0.011(2) 0.1138(17) 0.5916(16) 0.056(4) Uiso d 1
H H6 0.001(2) 0.2565(16) 0.7257(16) 0.051(4) Uiso d 1
H H7 0.374(3) 0.715(2) 0.615(2) 0.089(6) Uiso d 1
H H8 0.395(3) 0.753(2) 0.400(2) 0.091(6) Uiso d 1
H H9 0.300(3) 0.573(2) 0.198(2) 0.088(6) Uiso d 1
H H10 0.153(3) 0.339(2) 0.191(2) 0.085(6) Uiso d 1
C C1 0.4607(2) 0.16588(16) 0.90265(14) 0.0541(4) Uani d 1
C C2 0.5866(3) 0.1948(2) 1.02293(17) 0.0709(5) Uani d 1
C C3 0.7425(3) 0.1341(2) 1.0166(2) 0.0809(6) Uani d 1
C C4 0.7714(3) 0.0484(2) 0.8956(2) 0.0766(5) Uani d 1
C C5 0.6438(2) 0.0193(2) 0.77442(17) 0.0626(4) Uani d 1
C C6 0.49014(19) 0.08017(15) 0.78128(13) 0.0497(3) Uani d 1
C C7 0.2845(2) 0.21708(16) 0.87470(14) 0.0559(4) Uani d 1
C C8 0.33557(18) 0.07717(14) 0.67038(13) 0.0465(3) Uani d 1
C C9 0.0657(2) 0.20282(16) 0.65709(15) 0.0508(3) Uani d 1
C C10 0.09578(19) 0.26223(15) 0.43474(14) 0.0495(3) Uani d 1
C C11 0.2083(2) 0.44257(15) 0.63763(15) 0.0522(3) Uani d 1
C C12 0.24512(19) 0.50100(15) 0.52299(15) 0.0520(3) Uani d 1
C C13 0.18072(19) 0.39313(16) 0.40180(15) 0.0512(3) Uani d 1
C C14 0.1987(2) 0.4151(2) 0.27754(18) 0.0660(4) Uani d 1
C C15 0.2840(3) 0.5515(2) 0.2794(2) 0.0780(5) Uani d 1
C C16 0.3456(3) 0.6596(2) 0.4003(2) 0.0762(5) Uani d 1
C C17 0.3282(2) 0.63641(18) 0.5248(2) 0.0666(4) Uani d 1

loop_
_atom_site_aniso_label
_atom_site_aniso_U_11
_atom_site_aniso_U_22
_atom_site_aniso_U_33
_atom_site_aniso_U_12
_atom_site_aniso_U_13
_atom_site_aniso_U_23
N1 0.0567(6) 0.0478(6) 0.0386(5) 0.0036(5) 0.0095(5) 0.0085(5)
N2 0.0555(6) 0.0429(6) 0.0433(6) 0.0021(5) 0.0080(5) 0.0086(5)
O1 0.1052(10) 0.0882(9) 0.0477(6) 0.0289(8) 0.0253(6) 0.0058(6)
O2 0.0602(6) 0.0692(7) 0.0375(5) 0.0045(5) 0.0081(4) 0.0030(4)
O3 0.0829(8) 0.0533(6) 0.0487(6) -0.0064(5) 0.0062(5) 0.0048(5)
O4 0.1027(10) 0.0600(7) 0.0521(6) -0.0079(6) 0.0126(6) -0.0015(5)
C1 0.0666(9) 0.0507(8) 0.0398(6) -0.0039(6) 0.0053(6) 0.0116(5)
C2 0.0866(12) 0.0694(11) 0.0434(8) -0.0049(9) -0.0025(8) 0.0085(7)
C3 0.0744(12) 0.0933(14) 0.0611(10) -0.0078(10) -0.0166(9) 0.0241(10)
C4 0.0614(10) 0.0969(14) 0.0711(11) 0.0071(9) 0.0022(9) 0.0315(10)
C5 0.0600(9) 0.0741(10) 0.0542(9) 0.0072(7) 0.0099(7) 0.0210(8)
C6 0.0543(7) 0.0512(7) 0.0410(7) -0.0017(6) 0.0075(6) 0.0136(5)
C7 0.0742(10) 0.0518(8) 0.0384(7) 0.0030(7) 0.0134(7) 0.0078(6)
C8 0.0519(7) 0.0458(7) 0.0389(6) -0.0031(5) 0.0102(6) 0.0101(5)
C9 0.0533(8) 0.0502(8) 0.0485(7) 0.0041(6) 0.0126(6) 0.0129(6)
C10 0.0516(7) 0.0490(7) 0.0453(7) 0.0057(6) 0.0089(6) 0.0092(6)
C11 0.0563(8) 0.0433(7) 0.0522(8) 0.0050(6) 0.0093(6) 0.0062(6)
C12 0.0499(7) 0.0465(7) 0.0599(8) 0.0085(6) 0.0119(6) 0.0142(6)
C13 0.0498(7) 0.0531(8) 0.0527(8) 0.0089(6) 0.0119(6) 0.0167(6)
C14 0.0701(10) 0.0752(11) 0.0583(9) 0.0095(8) 0.0183(8) 0.0255(8)
C15 0.0787(12) 0.0930(14) 0.0835(13) 0.0173(10) 0.0309(11) 0.0513(12)
C16 0.0712(11) 0.0650(11) 0.1051(15) 0.0064(8) 0.0282(11) 0.0411(11)
C17 0.0631(9) 0.0516(9) 0.0849(12) 0.0021(7) 0.0155(9) 0.0206(8)

loop_
_atom_type_symbol
_atom_type_description
_atom_type_scat_dispersion_real
_atom_type_scat_dispersion_imag
_atom_type_scat_source
C C 0.0033 0.0016 'International Tables Vol C Tables 4.2.6.8 and 6.1.1.4'
H H 0.0000 0.0000 'International Tables Vol C Tables 4.2.6.8 and 6.1.1.4'
N N 0.0061 0.0033 'International Tables Vol C Tables 4.2.6.8 and 6.1.1.4'
O O 0.0106 0.0060 'International Tables Vol C Tables 4.2.6.8 and 6.1.1.4'

loop_
_geom_angle_atom_site_label_1
_geom_angle_atom_site_label_2
_geom_angle_atom_site_label_3
_geom_angle
C8 N1 C7 111.95(12)
C8 N1 C9 123.56(11)
C7 N1 C9 124.28(12)
C10 N2 C11 112.04(12)
C10 N2 C9 125.16(11)
C11 N2 C9 122.74(12)
C2 C1 C6 120.95(16)
C2 C1 C7 130.36(15)
C6 C1 C7 108.67(12)
C1 C2 C3 117.31(17)
C1 C2 H1 116.6(12)
C3 C2 H1 126.1(12)
C4 C3 C2 121.65(17)
C4 C3 H2 117.8(14)
C2 C3 H2 120.5(14)
C3 C4 C5 120.85(19)
C3 C4 H3 119.8(13)
C5 C4 H3 119.1(13)
C6 C5 C4 117.20(17)
C6 C5 H4 119.5(11)
C4 C5 H4 123.2(11)
C5 C6 C1 122.04(14)
C5 C6 C8 130.12(13)
C1 C6 C8 107.77(13)
O1 C7 N1 124.82(16)
O1 C7 C1 129.90(14)
N1 C7 C1 105.26(12)
O2 C8 N1 124.37(13)
O2 C8 C6 129.37(14)
N1 C8 C6 106.24(11)
N1 C9 N2 110.66(11)
N1 C9 H5 110.2(9)
N2 C9 H5 107.6(9)
N1 C9 H6 107.4(9)
N2 C9 H6 108.1(9)
H5 C9 H6 112.8(13)
O3 C10 N2 125.80(13)
O3 C10 C13 128.80(13)
N2 C10 C13 105.39(11)
O4 C11 N2 124.40(14)
O4 C11 C12 129.76(14)
N2 C11 C12 105.85(12)
C17 C12 C13 121.72(15)
C17 C12 C11 129.99(14)
C13 C12 C11 108.29(12)
C14 C13 C12 121.53(15)
C14 C13 C10 130.06(14)
C12 C13 C10 108.41(13)
C13 C14 C15 116.79(18)
C13 C14 H10 121.5(12)
C15 C14 H10 121.7(12)
C16 C15 C14 121.50(18)
C16 C15 H9 117.8(13)
C14 C15 H9 120.7(13)
C17 C16 C15 121.38(18)
C17 C16 H8 117.5(14)
C15 C16 H8 121.0(13)
C16 C17 C12 117.07(17)
C16 C17 H7 122.1(12)
C12 C17 H7 120.8(12)

loop_
_geom_bond_atom_site_label_1
_geom_bond_atom_site_label_2
_geom_bond_distance
N1 C8 1.3889(18)
N1 C7 1.4035(17)
N1 C9 1.4496(19)
N2 C10 1.3938(17)
N2 C11 1.4011(18)
N2 C9 1.4549(18)
O1 C7 1.1991(19)
O2 C8 1.2025(16)
O3 C10 1.2053(17)
O4 C11 1.1974(18)
C1 C2 1.381(2)
C1 C6 1.382(2)
C1 C7 1.491(2)
C2 C3 1.387(3)
C2 H1 0.97(2)
C3 C4 1.378(3)
C3 H2 0.95(2)
C4 C5 1.394(2)
C4 H3 0.97(2)
C5 C6 1.373(2)
C5 H4 1.008(19)
C6 C8 1.491(2)
C9 H5 1.001(16)
C9 H6 0.999(16)
C10 C13 1.492(2)
C11 C12 1.479(2)
C12 C17 1.378(2)
C12 C13 1.382(2)
C13 C14 1.372(2)
C14 C15 1.393(3)
C14 H10 0.98(2)
C15 C16 1.379(3)
C15 H9 0.93(2)
C16 C17 1.377(3)
C16 H8 0.93(2)
C17 H7 1.01(2)

loop_
_geom_hbond_atom_site_label_D
_geom_hbond_atom_site_label_H
_geom_hbond_atom_site_label_A
_geom_hbond_site_symmetry_A
_geom_hbond_distance_DH
_geom_hbond_distance_HA
_geom_hbond_distance_DA
_geom_hbond_angle_DHA
C14 H10 O1 1_554 0.98(2) 2.49(2) 3.273(2) 136.3(16)
C9 H5 O2 2_556 1.001(16) 2.508(16) 3.4152(18) 150.6(12)
C5 H4 O2 2_656 1.008(19) 2.50(2) 3.3480(19) 141.6(14)
C2 H1 O4 2_667 0.97(2) 2.58(2) 3.205(2) 121.9(15)

loop_
_cod_related_entry_id
_cod_related_entry_database
_cod_related_entry_code
1 ChemSpider 259271
